data_4029303
loop_
_publ_author_name
'Hua, Guoxiong'
'Du, Junyi'
'Slawin, Alexandra M. Z.'
'Woollins, J. Derek'

_publ_section_title
;
 2,4-Diaryl-1,3-Chalcogen Azoles Bearing Pentafluorosulfanyl SF5 Groups: A
 Synthetic and Structural Study.
;
_journal_issue 9
_journal_name_full 'The Journal of organic chemistry'
_journal_page_first 3876
_journal_page_last 3886
_journal_paper_doi 10.1021/jo500316v
_journal_volume 79
_journal_year 2014
_chemical_formula_moiety 'C15 H9 F5 N2 O2 S Se'
_chemical_formula_sum 'C15 H9 F5 N2 O2 S Se'
_chemical_formula_weight 455.26
_space_group_IT_number 19
_symmetry_cell_setting orthorhombic
_symmetry_Int_Tables_number 19
_symmetry_space_group_name_Hall 'P 2ac 2ab'
_symmetry_space_group_name_H-M 'P 21 21 21'
_atom_sites_solution_hydrogens geom
_atom_sites_solution_primary direct
_atom_sites_solution_secondary difmap
_cell_angle_alpha 90.0000
_cell_angle_beta 90.0000
_cell_angle_gamma 90.0000
_cell_formula_units_Z 4
_cell_length_a 6.761(5)
_cell_length_b 12.748(8)
_cell_length_c 18.642(12)
_cell_measurement_reflns_used 7035
_cell_measurement_temperature 125
_cell_measurement_theta_max 29.13
_cell_measurement_theta_min 1.60
_cell_volume 1606.7(19)
_computing_cell_refinement 'CrystalClear-SM Expert 2.0 r6'
_computing_data_collection 'CrystalClear-SM Expert 2.0 r6 (Rigaku, 2010)'
_computing_data_reduction 'CrystalClear-SM Expert 2.0 r6'
_computing_molecular_graphics 'CrystalStructure 4.0'
_computing_publication_material 'CrystalStructure 4.0 (Rigaku, 2010)'
_computing_structure_refinement 'SHELXL97 (Sheldrick, 2008)'
_computing_structure_solution 'SIR2004 (Burla, et al., 2005)'
_diffrn_ambient_temperature 125
_diffrn_detector_area_resol_mean 29.257
_diffrn_measured_fraction_theta_full 0.996
_diffrn_measured_fraction_theta_max 0.927
_diffrn_measurement_device_type 'Rigaku Saturn70'
_diffrn_measurement_method \w
_diffrn_radiation_type 'Mo K\a'
_diffrn_radiation_wavelength 0.71075
_diffrn_reflns_av_R_equivalents 0.0747
_diffrn_reflns_limit_h_max 8
_diffrn_reflns_limit_h_min -9
_diffrn_reflns_limit_k_max 16
_diffrn_reflns_limit_k_min -16
_diffrn_reflns_limit_l_max 25
_diffrn_reflns_limit_l_min -24
_diffrn_reflns_number 13869
_diffrn_reflns_theta_full 25.00
_diffrn_reflns_theta_max 29.01
_diffrn_standards_number 0
_exptl_absorpt_coefficient_mu 2.535
_exptl_absorpt_correction_T_max 0.859
_exptl_absorpt_correction_T_min 0.511
_exptl_absorpt_correction_type multi-scan
_exptl_absorpt_process_details 'REQAB (Rigaku, 1998)'
_exptl_crystal_colour yellow
_exptl_crystal_density_diffrn 1.882
_exptl_crystal_density_method 'not measured'
_exptl_crystal_description platelet
_exptl_crystal_F_000 896.00
_exptl_crystal_size_max 0.210
_exptl_crystal_size_mid 0.120
_exptl_crystal_size_min 0.060
_refine_diff_density_max 0.610
_refine_diff_density_min -0.950
_refine_ls_abs_structure_details 'Flack, H. D. (1983), Acta Cryst. A39, 876-881.  1490 Friedel Pairs'
_refine_ls_abs_structure_Flack 0.50(3)
_refine_ls_extinction_method none
_refine_ls_goodness_of_fit_ref 0.950
_refine_ls_hydrogen_treatment constr
_refine_ls_number_parameters 235
_refine_ls_number_reflns 3765
_refine_ls_number_restraints 0
_refine_ls_R_factor_gt 0.0544
_refine_ls_shift/su_max 0.000
_refine_ls_structure_factor_coef Fsqd
_refine_ls_weighting_details 'w = 1/[\s^2^(Fo^2^)+(0.0768P)^2^+0.0000P] where P=(Fo^2^+2Fc^2^)/3'
_refine_ls_weighting_scheme calc
_refine_ls_wR_factor_ref 0.1681
_reflns_number_gt 2472
_reflns_number_total 3765
_reflns_threshold_expression F^2^>2.0\s(F^2^)
_cod_data_source_file jo500316v_si_005.cif
_cod_data_source_block HW77-2-A
_cod_depositor_comments 'Adding full bibliography for 4029302--4029308.cif.'
_cod_original_cell_volume 1606.8(17)
_cod_database_code 4029303

loop_
_symmetry_equiv_pos_site_id
_symmetry_equiv_pos_as_xyz
1 +X,+Y,+Z
2 1/2+X,1/2-Y,-Z
3 -X,1/2+Y,1/2-Z
4 1/2-X,-Y,1/2+Z

loop_
_atom_site_label
_atom_site_type_symbol
_atom_site_fract_x
_atom_site_fract_y
_atom_site_fract_z
_atom_site_U_iso_or_equiv
_atom_site_adp_type
_atom_site_occupancy
_atom_site_symmetry_multiplicity
_atom_site_calc_flag
_atom_site_refinement_flags
Se3 Se 0.53264(14) 0.31740(5) 0.36966(3) 0.0473(3) Uani 1.0 4 d .
S1 S 0.4853(3) -0.25235(11) 0.36861(8) 0.0390(4) Uani 1.0 4 d .
F1 F 0.3211(7) -0.2363(3) 0.3100(2) 0.0482(11) Uani 1.0 4 d .
F2 F 0.6508(7) -0.2436(3) 0.3092(3) 0.0491(11) Uani 1.0 4 d .
F3 F 0.6517(9) -0.2804(4) 0.4253(3) 0.0655(15) Uani 1.0 4 d .
F4 F 0.3188(9) -0.2719(4) 0.4267(3) 0.0652(15) Uani 1.0 4 d .
F5 F 0.4753(9) -0.3735(3) 0.35013(18) 0.0585(13) Uani 1.0 4 d .
O1 O 0.5205(12) 0.4456(5) 0.8449(3) 0.075(2) Uani 1.0 4 d .
O2 O 0.4471(14) 0.5954(4) 0.8067(3) 0.096(3) Uani 1.0 4 d .
N1 N 0.5119(8) 0.2425(4) 0.5036(3) 0.0275(11) Uani 1.0 4 d .
N2 N 0.4914(11) 0.5064(5) 0.7958(3) 0.0469(15) Uani 1.0 4 d .
C2 C 0.5160(10) 0.2088(5) 0.4372(3) 0.0312(14) Uani 1.0 4 d .
C4 C 0.5279(12) 0.4063(5) 0.4466(4) 0.0443(17) Uani 1.0 4 d .
C5 C 0.5192(10) 0.3512(4) 0.5100(3) 0.0274(13) Uani 1.0 4 d .
C6 C 0.5117(10) 0.0965(4) 0.4200(3) 0.0267(12) Uani 1.0 4 d .
C7 C 0.5088(10) 0.0230(4) 0.4759(3) 0.0303(14) Uani 1.0 4 d .
C8 C 0.5026(11) -0.0823(5) 0.4606(3) 0.0335(14) Uani 1.0 4 d .
C9 C 0.4963(10) -0.1144(4) 0.3895(3) 0.0303(14) Uani 1.0 4 d .
C10 C 0.5003(10) -0.0435(4) 0.3330(3) 0.0288(13) Uani 1.0 4 d .
C11 C 0.5052(10) 0.0621(5) 0.3483(3) 0.0287(13) Uani 1.0 4 d .
C12 C 0.5134(10) 0.3938(4) 0.5834(3) 0.0284(13) Uani 1.0 4 d .
C13 C 0.5193(9) 0.3248(5) 0.6422(3) 0.0323(13) Uani 1.0 4 d .
C14 C 0.5122(11) 0.3611(4) 0.7114(3) 0.0335(15) Uani 1.0 4 d .
C15 C 0.5022(11) 0.4679(4) 0.7231(4) 0.0364(15) Uani 1.0 4 d .
C16 C 0.4942(11) 0.5382(4) 0.6660(4) 0.0346(15) Uani 1.0 4 d .
C17 C 0.5010(10) 0.5016(5) 0.5965(3) 0.0294(13) Uani 1.0 4 d .
H4 H 0.5310 0.4806 0.4433 0.0531 Uiso 1.0 4 calc R
H7 H 0.5112 0.0460 0.5244 0.0363 Uiso 1.0 4 calc R
H8 H 0.5026 -0.1326 0.4982 0.0401 Uiso 1.0 4 calc R
H10 H 0.4996 -0.0674 0.2847 0.0346 Uiso 1.0 4 calc R
H11 H 0.5043 0.1119 0.3103 0.0344 Uiso 1.0 4 calc R
H13 H 0.5283 0.2515 0.6338 0.0388 Uiso 1.0 4 calc R
H14 H 0.5143 0.3135 0.7507 0.0402 Uiso 1.0 4 calc R
H16 H 0.4840 0.6114 0.6750 0.0415 Uiso 1.0 4 calc R
H17 H 0.4974 0.5495 0.5575 0.0352 Uiso 1.0 4 calc R

loop_
_atom_site_aniso_label
_atom_site_aniso_U_11
_atom_site_aniso_U_22
_atom_site_aniso_U_33
_atom_site_aniso_U_12
_atom_site_aniso_U_13
_atom_site_aniso_U_23
Se3 0.0791(6) 0.0356(4) 0.0272(4) 0.0015(4) -0.0019(4) 0.0050(3)
S1 0.0569(12) 0.0296(7) 0.0304(8) 0.0017(8) 0.0003(11) -0.0007(6)
F1 0.051(3) 0.047(3) 0.046(3) 0.001(2) -0.012(2) -0.0108(19)
F2 0.056(3) 0.042(3) 0.049(3) 0.0104(19) 0.015(2) -0.0133(19)
F3 0.113(5) 0.041(3) 0.043(3) 0.021(3) -0.036(3) -0.001(2)
F4 0.106(5) 0.049(3) 0.041(3) -0.027(3) 0.027(3) -0.005(2)
F5 0.107(4) 0.0267(17) 0.041(2) 0.001(3) -0.004(3) -0.0027(15)
O1 0.130(7) 0.069(4) 0.025(3) 0.016(5) 0.000(4) -0.013(3)
O2 0.164(9) 0.051(4) 0.074(4) 0.014(5) 0.002(5) -0.038(3)
N1 0.029(3) 0.032(3) 0.022(3) 0.004(3) -0.000(3) -0.0009(17)
N2 0.050(5) 0.038(3) 0.053(4) -0.005(4) 0.003(4) -0.019(3)
C2 0.031(4) 0.037(3) 0.026(3) 0.000(3) 0.005(3) 0.007(3)
C4 0.054(5) 0.029(3) 0.049(4) 0.005(4) 0.005(4) 0.007(3)
C5 0.028(4) 0.030(3) 0.024(3) -0.001(3) 0.002(3) 0.002(2)
C6 0.027(4) 0.034(3) 0.018(3) 0.002(3) 0.003(3) -0.001(2)
C7 0.031(4) 0.033(3) 0.027(3) 0.000(3) 0.004(3) -0.004(2)
C8 0.036(4) 0.030(3) 0.034(3) 0.002(4) -0.003(4) 0.006(3)
C9 0.032(4) 0.026(3) 0.032(3) 0.001(3) 0.001(3) 0.002(2)
C10 0.031(4) 0.042(3) 0.013(3) -0.003(3) -0.002(3) -0.000(2)
C11 0.033(4) 0.035(3) 0.018(3) 0.001(3) 0.006(3) 0.004(2)
C12 0.027(4) 0.030(3) 0.028(3) 0.005(3) 0.001(3) 0.002(2)
C13 0.034(4) 0.029(3) 0.035(3) 0.004(3) -0.002(3) -0.003(3)
C14 0.034(4) 0.027(3) 0.039(4) 0.003(3) -0.003(4) -0.002(3)
C15 0.031(4) 0.037(4) 0.041(4) -0.001(4) 0.006(4) -0.012(3)
C16 0.036(4) 0.029(3) 0.039(4) -0.001(4) -0.003(4) -0.008(3)
C17 0.025(4) 0.029(3) 0.034(3) -0.002(3) -0.003(3) 0.001(3)

loop_
_atom_type_symbol
_atom_type_description
_atom_type_scat_dispersion_real
_atom_type_scat_dispersion_imag
_atom_type_scat_source
C C 0.0033 0.0016
;
International Tables for Crystallography
(1992, Vol. C, Tables 4.2.6.8 and 6.1.1.4)
;
H H 0.0000 0.0000
;
International Tables for Crystallography
(1992, Vol. C, Table 6.1.1.4)
;
F F 0.0171 0.0103
;
International Tables for Crystallography
(1992, Vol. C, Tables 4.2.6.8 and 6.1.1.4)
;
N N 0.0061 0.0033
;
International Tables for Crystallography
(1992, Vol. C, Tables 4.2.6.8 and 6.1.1.4)
;
O O 0.0106 0.0060
;
International Tables for Crystallography
(1992, Vol. C, Tables 4.2.6.8 and 6.1.1.4)
;
S S 0.1246 0.1234
;
International Tables for Crystallography
(1992, Vol. C, Tables 4.2.6.8 and 6.1.1.4)
;
Se Se -0.0929 2.2259
;
International Tables for Crystallography
(1992, Vol. C, Tables 4.2.6.8 and 6.1.1.4)
;

loop_
_geom_angle_atom_site_label_1
_geom_angle_atom_site_label_2
_geom_angle_atom_site_label_3
_geom_angle
_geom_angle_publ_flag
C2 Se3 C4 85.9(3) yes
F1 S1 F2 90.2(3) yes
F1 S1 F3 174.3(3) yes
F1 S1 F4 89.7(3) yes
F1 S1 F5 86.9(3) yes
F1 S1 C9 93.0(3) yes
F2 S1 F3 88.9(3) yes
F2 S1 F4 174.9(3) yes
F2 S1 F5 86.9(3) yes
F2 S1 C9 93.1(3) yes
F3 S1 F4 90.7(3) yes
F3 S1 F5 87.4(3) yes
F3 S1 C9 92.7(3) yes
F4 S1 F5 88.0(3) yes
F4 S1 C9 92.0(3) yes
F5 S1 C9 179.9(3) yes
C2 N1 C5 114.0(5) yes
O1 N2 O2 121.3(6) yes
O1 N2 C15 118.9(6) yes
O2 N2 C15 119.7(6) yes
Se3 C2 N1 113.2(4) yes
Se3 C2 C6 125.0(4) yes
N1 C2 C6 121.8(5) yes
Se3 C4 C5 111.0(5) yes
N1 C5 C4 115.9(5) yes
N1 C5 C12 116.4(5) yes
C4 C5 C12 127.7(5) yes
C2 C6 C7 119.3(5) yes
C2 C6 C11 120.8(5) yes
C7 C6 C11 119.9(5) yes
C6 C7 C8 119.9(5) yes
C7 C8 C9 119.3(5) yes
S1 C9 C8 119.7(4) yes
S1 C9 C10 118.2(4) yes
C8 C9 C10 122.1(5) yes
C9 C10 C11 118.8(5) yes
C6 C11 C10 120.1(5) yes
C5 C12 C13 119.5(5) yes
C5 C12 C17 121.7(5) yes
C13 C12 C17 118.7(5) yes
C12 C13 C14 121.4(5) yes
C13 C14 C15 118.9(6) yes
N2 C15 C14 119.1(6) yes
N2 C15 C16 119.8(5) yes
C14 C15 C16 121.0(6) yes
C15 C16 C17 119.9(5) yes
C12 C17 C16 120.0(6) yes
Se3 C4 H4 124.495 no
C5 C4 H4 124.489 no
C6 C7 H7 120.059 no
C8 C7 H7 120.062 no
C7 C8 H8 120.370 no
C9 C8 H8 120.362 no
C9 C10 H10 120.627 no
C11 C10 H10 120.621 no
C6 C11 H11 119.954 no
C10 C11 H11 119.940 no
C12 C13 H13 119.300 no
C14 C13 H13 119.291 no
C13 C14 H14 120.565 no
C15 C14 H14 120.564 no
C15 C16 H16 120.035 no
C17 C16 H16 120.020 no
C12 C17 H17 120.014 no
C16 C17 H17 120.005 no

loop_
_geom_bond_atom_site_label_1
_geom_bond_atom_site_label_2
_geom_bond_distance
_geom_bond_publ_flag
Se3 C2 1.875(6) yes
Se3 C4 1.828(7) yes
S1 F1 1.572(5) yes
S1 F2 1.579(5) yes
S1 F3 1.585(6) yes
S1 F4 1.581(6) yes
S1 F5 1.584(4) yes
S1 C9 1.802(6) yes
O1 N2 1.215(8) yes
O2 N2 1.190(8) yes
N1 C2 1.310(7) yes
N1 C5 1.392(7) yes
N2 C15 1.443(9) yes
C2 C6 1.468(8) yes
C4 C5 1.375(8) yes
C5 C12 1.474(8) yes
C6 C7 1.403(8) yes
C6 C11 1.408(7) yes
C7 C8 1.373(8) yes
C8 C9 1.388(8) yes
C9 C10 1.388(8) yes
C10 C11 1.376(8) yes
C12 C13 1.405(8) yes
C12 C17 1.398(8) yes
C13 C14 1.372(8) yes
C14 C15 1.381(8) yes
C15 C16 1.393(9) yes
C16 C17 1.378(9) yes
C4 H4 0.950 no
C7 H7 0.950 no
C8 H8 0.950 no
C10 H10 0.950 no
C11 H11 0.950 no
C13 H13 0.950 no
C14 H14 0.950 no
C16 H16 0.950 no
C17 H17 0.950 no

loop_
_geom_contact_atom_site_label_1
_geom_contact_atom_site_label_2
_geom_contact_distance
_geom_contact_publ_flag
_geom_contact_site_symmetry_2
Se3 C11 3.284(6) no .
F1 C10 2.774(7) no .
F2 C10 2.783(7) no .
F3 C8 2.798(8) no .
F4 C8 2.790(8) no .
O1 C14 2.712(8) no .
O1 C16 3.542(8) no .
O2 C14 3.502(8) no .
O2 C16 2.740(9) no .
N1 C7 2.846(7) no .
N1 C13 2.788(7) no .
C4 C17 3.053(9) no .
C6 C9 2.750(8) no .
C7 C10 2.797(8) no .
C8 C11 2.788(8) no .
C12 C15 2.772(9) no .
C13 C16 2.762(8) no .
C14 C17 2.793(8) no .
Se3 F1 3.558(5) no 3_655
F1 Se3 3.558(5) no 3_645
F1 O1 3.589(8) no 4_554
F1 C14 3.314(8) no 4_554
F1 C16 3.385(8) no 2_456
F2 O1 3.466(8) no 4_654
F2 O2 3.500(9) no 2_556
F2 C14 3.279(8) no 4_654
F2 C16 3.530(8) no 2_556
F3 F4 3.055(7) no 2_546
F3 O1 3.405(8) no 4_654
F4 F3 3.055(7) no 2_446
F4 O1 3.535(8) no 4_554
F4 C8 3.528(8) no 2_446
F5 O1 3.478(10) no 4_554
F5 O1 3.532(10) no 4_654
F5 C4 3.353(7) no 1_545
O1 F1 3.589(8) no 4_555
O1 F2 3.466(8) no 4_655
O1 F3 3.405(8) no 4_655
O1 F4 3.535(8) no 4_555
O1 F5 3.478(10) no 4_555
O1 F5 3.532(10) no 4_655
O1 C7 3.488(8) no 3_656
O2 F2 3.500(9) no 2_456
O2 C13 3.085(8) no 3_656
O2 C14 3.415(8) no 3_656
N1 N1 3.389(8) no 2_456
N1 N1 3.389(8) no 2_556
N1 C2 3.584(9) no 2_456
N1 C5 3.548(9) no 2_456
C2 N1 3.584(9) no 2_556
C2 C5 3.583(10) no 2_456
C4 F5 3.353(7) no 1_565
C5 N1 3.548(9) no 2_556
C5 C2 3.583(10) no 2_556
C6 C12 3.372(10) no 2_456
C6 C12 3.395(10) no 2_556
C6 C17 3.550(10) no 2_556
C7 O1 3.488(8) no 3_646
C8 F4 3.528(8) no 2_546
C10 C16 3.423(10) no 2_456
C10 C16 3.340(10) no 2_556
C11 C13 3.592(9) no 2_456
C11 C16 3.555(10) no 2_556
C11 C17 3.599(10) no 2_556
C12 C6 3.395(10) no 2_456
C12 C6 3.372(10) no 2_556
C13 O2 3.085(8) no 3_646
C13 C11 3.592(9) no 2_556
C14 F1 3.314(8) no 4_555
C14 F2 3.279(8) no 4_655
C14 O2 3.415(8) no 3_646
C16 F1 3.385(8) no 2_556
C16 F2 3.530(8) no 2_456
C16 C10 3.340(10) no 2_456
C16 C10 3.423(10) no 2_556
C16 C11 3.555(10) no 2_456
C17 C6 3.550(10) no 2_456
C17 C11 3.599(10) no 2_456
Se3 H11 2.8504 no .
S1 H8 2.8598 no .
S1 H10 2.8311 no .
F1 H10 2.5129 no .
F2 H10 2.5106 no .
F3 H8 2.5325 no .
F4 H8 2.5440 no .
O1 H14 2.4343 no .
O2 H16 2.4767 no .
N1 H4 3.2392 no .
N1 H7 2.5355 no .
N1 H13 2.4317 no .
N2 H14 2.6034 no .
N2 H16 2.6214 no .
C2 H4 3.4681 no .
C2 H7 2.6364 no .
C2 H11 2.6706 no .
C4 H17 2.7667 no .
C5 H13 2.6360 no .
C5 H17 2.6829 no .
C6 H8 3.2647 no .
C6 H10 3.2751 no .
C7 H11 3.2893 no .
C8 H10 3.2835 no .
C9 H7 3.2432 no .
C9 H11 3.2409 no .
C10 H8 3.2819 no .
C11 H7 3.2906 no .
C12 H4 2.8403 no .
C12 H14 3.2809 no .
C12 H16 3.2626 no .
C13 H17 3.2736 no .
C14 H16 3.2682 no .
C15 H13 3.2286 no .
C15 H17 3.2576 no .
C16 H14 3.2730 no .
C17 H4 2.8769 no .
C17 H13 3.2682 no .
H4 H17 2.3156 no .
H7 H8 2.3291 no .
H7 H13 3.3210 no .
H10 H11 2.3344 no .
H13 H14 2.3203 no .
H16 H17 2.3283 no .
Se3 H10 3.2390 no 3_655
Se3 H13 3.5216 no 2_456
Se3 H13 3.4647 no 2_556
F1 H11 3.1892 no 3_645
F1 H14 2.7080 no 4_554
F1 H16 2.7941 no 2_456
F2 H11 3.0748 no 3_645
F2 H14 2.6667 no 4_654
F2 H16 2.8289 no 2_556
F3 H4 3.1716 no 1_545
F3 H8 2.9818 no 2_546
F3 H17 3.4447 no 1_545
F4 H4 3.4795 no 1_545
F4 H8 2.8315 no 2_446
F4 H16 3.5921 no 2_456
F4 H17 3.5484 no 1_545
F4 H17 3.5843 no 2_456
F5 H4 2.5718 no 1_545
F5 H10 3.5294 no 3_645
F5 H11 3.0002 no 3_645
O1 H7 2.7600 no 3_656
O1 H8 3.0943 no 3_656
O2 H7 3.2237 no 3_656
O2 H10 3.4907 no 2_456
O2 H13 2.2848 no 3_656
O2 H14 2.9909 no 3_656
N2 H7 3.3892 no 3_656
N2 H13 3.3912 no 3_656
C2 H13 3.5888 no 2_456
C4 H7 3.5868 no 2_456
C4 H7 3.3676 no 2_556
C7 H4 3.5648 no 2_456
C7 H17 3.4862 no 2_556
C8 H17 3.4578 no 2_456
C8 H17 3.3881 no 2_556
C9 H16 3.5093 no 2_556
C10 H16 3.5997 no 2_456
C10 H16 3.3861 no 2_556
C13 H11 3.4911 no 2_556
C14 H11 3.4755 no 2_456
C14 H11 3.3688 no 2_556
C15 H10 3.5968 no 2_556
C15 H11 3.5718 no 2_456
C15 H11 3.5982 no 2_556
C16 H10 3.4873 no 2_456
C16 H10 3.5578 no 2_556
H4 F3 3.1716 no 1_565
H4 F4 3.4795 no 1_565
H4 F5 2.5718 no 1_565
H4 C7 3.5648 no 2_556
H4 H7 3.5816 no 2_456
H4 H7 3.3196 no 2_556
H7 O1 2.7600 no 3_646
H7 O2 3.2237 no 3_646
H7 N2 3.3892 no 3_646
H7 C4 3.3676 no 2_456
H7 C4 3.5868 no 2_556
H7 H4 3.3196 no 2_456
H7 H4 3.5816 no 2_556
H8 F3 2.9818 no 2_446
H8 F4 2.8315 no 2_546
H8 O1 3.0943 no 3_646
H10 Se3 3.2390 no 3_645
H10 F5 3.5294 no 3_655
H10 O2 3.4908 no 2_556
H10 C15 3.5968 no 2_456
H10 C16 3.5578 no 2_456
H10 C16 3.4873 no 2_556
H10 H16 3.4065 no 2_556
H11 F1 3.1892 no 3_655
H11 F2 3.0748 no 3_655
H11 F5 3.0002 no 3_655
H11 C13 3.4911 no 2_456
H11 C14 3.3688 no 2_456
H11 C14 3.4755 no 2_556
H11 C15 3.5982 no 2_456
H11 C15 3.5718 no 2_556
H13 Se3 3.4647 no 2_456
H13 Se3 3.5216 no 2_556
H13 O2 2.2848 no 3_646
H13 N2 3.3912 no 3_646
H13 C2 3.5888 no 2_556
H14 F1 2.7080 no 4_555
H14 F2 2.6667 no 4_655
H14 O2 2.9909 no 3_646
H14 H16 2.9263 no 3_646
H16 F1 2.7941 no 2_556
H16 F2 2.8289 no 2_456
H16 F4 3.5921 no 2_556
H16 C9 3.5093 no 2_456
H16 C10 3.3861 no 2_456
H16 C10 3.5997 no 2_556
H16 H10 3.4065 no 2_456
H16 H14 2.9263 no 3_656
H17 F3 3.4447 no 1_565
H17 F4 3.5484 no 1_565
H17 F4 3.5843 no 2_556
H17 C7 3.4862 no 2_456
H17 C8 3.3881 no 2_456
H17 C8 3.4578 no 2_556

loop_
_geom_torsion_atom_site_label_1
_geom_torsion_atom_site_label_2
_geom_torsion_atom_site_label_3
_geom_torsion_atom_site_label_4
_geom_torsion
_geom_torsion_publ_flag
C2 Se3 C4 C5 1.2(5) no
C4 Se3 C2 N1 -0.9(5) no
C4 Se3 C2 C6 -179.7(6) no
F1 S1 C9 C8 135.8(5) no
F1 S1 C9 C10 -44.9(5) no
F2 S1 C9 C8 -133.9(5) no
F2 S1 C9 C10 45.5(5) no
F3 S1 C9 C8 -44.8(5) no
F3 S1 C9 C10 134.5(5) no
F4 S1 C9 C8 46.0(5) no
F4 S1 C9 C10 -134.7(5) no
C2 N1 C5 C4 0.5(8) no
C2 N1 C5 C12 179.5(5) no
C5 N1 C2 Se3 0.5(8) no
C5 N1 C2 C6 179.3(6) no
O1 N2 C15 C14 10.7(11) no
O1 N2 C15 C16 -171.9(7) no
O2 N2 C15 C14 -166.5(8) no
O2 N2 C15 C16 10.9(11) no
Se3 C2 C6 C7 176.9(4) no
Se3 C2 C6 C11 -4.8(9) no
N1 C2 C6 C7 -1.8(10) no
N1 C2 C6 C11 176.5(6) no
Se3 C4 C5 N1 -1.2(8) no
Se3 C4 C5 C12 179.9(5) no
N1 C5 C12 C13 5.8(9) no
N1 C5 C12 C17 -173.9(6) no
C4 C5 C12 C13 -175.4(7) no
C4 C5 C12 C17 5.0(11) no
C2 C6 C7 C8 179.3(6) no
C2 C6 C11 C10 -179.7(6) no
C7 C6 C11 C10 -1.4(10) no
C11 C6 C7 C8 0.9(10) no
C6 C7 C8 C9 -0.9(10) no
C7 C8 C9 S1 -179.3(6) no
C7 C8 C9 C10 1.4(10) no
S1 C9 C10 C11 178.9(4) no
C8 C9 C10 C11 -1.8(10) no
C9 C10 C11 C6 1.8(10) no
C5 C12 C13 C14 -179.4(6) no
C5 C12 C17 C16 179.4(6) no
C13 C12 C17 C16 -0.2(10) no
C17 C12 C13 C14 0.3(10) no
C12 C13 C14 C15 -1.0(10) no
C13 C14 C15 N2 179.0(6) no
C13 C14 C15 C16 1.6(11) no
N2 C15 C16 C17 -178.9(6) no
C14 C15 C16 C17 -1.6(11) no
C15 C16 C17 C12 0.9(10) no
